data_4510023
loop_
_publ_author_name
'Redshaw, Carl'
'Rowe, Oliver'
'Elsegood, Mark R. J.'
'Horsburgh, Lynne'
'Teat, Simon J.'

_publ_section_title
;
 Pillared Two-Dimensional Metal--Organic Frameworks Based on a Lower-Rim
 Acid Appended Calix[4]arene
;
_journal_issue 1
_journal_name_full 'Crystal Growth &amp; Design'
_journal_page_first 270
_journal_paper_doi 10.1021/cg4014703
_journal_volume 14
_journal_year 2014
_chemical_formula_moiety 'C108 H126 N2 O16 Zn2, C5 H11 N O'
_chemical_formula_sum 'C113 H137 N3 O17 Zn2'
_chemical_formula_weight 1939.99
_space_group_crystal_system triclinic
_space_group_IT_number 2
_space_group_name_Hall '-P 1'
_space_group_name_H-M_alt 'P -1'
_symmetry_space_group_name_Hall '-P 1'
_symmetry_space_group_name_H-M 'P -1'
_atom_sites_solution_hydrogens geom
_atom_sites_solution_primary direct
_atom_sites_solution_secondary difmap
_audit_creation_method SHELXL-2012
_cell_angle_alpha 103.240(16)
_cell_angle_beta 95.592(14)
_cell_angle_gamma 91.319(17)
_cell_formula_units_Z 1
_cell_length_a 10.539(8)
_cell_length_b 12.738(10)
_cell_length_c 23.029(19)
_cell_measurement_reflns_used 7362
_cell_measurement_temperature 100(2)
_cell_measurement_theta_max 27.3
_cell_measurement_theta_min 2.9
_cell_volume 2992(4)
_computing_cell_refinement
;
CrystalClear-SM Expert 3.1 b21 (Rigaku, 20112)
;
_computing_data_collection
;
CrystalClear-SM Expert 3.1 b21 (Rigaku, 20112)
;
_computing_data_reduction
;
CrystalClear-SM Expert 3.1 b21 (Rigaku, 20112)
;
_computing_molecular_graphics 'Bruker SHELXTL'
_computing_publication_material 'Bruker SHELXTL'
_computing_structure_refinement 'SHELXL-97 (Sheldrick, 2008)'
_computing_structure_solution 'SHELXS-97 (Sheldrick, 2008)'
_diffrn_ambient_temperature 100(2)
_diffrn_detector CCD
_diffrn_detector_area_resol_mean 28.5714
_diffrn_measured_fraction_theta_full 0.970
_diffrn_measured_fraction_theta_max 0.965
_diffrn_measurement_device
;
AFC12 (Right): Kappa 3 circle
;
_diffrn_measurement_device_type
;
Rigaku Saturn724+ (2x2 bin mode)
;
_diffrn_measurement_method 'profile data from \w-scans'
_diffrn_radiation_type MoK\a
_diffrn_radiation_wavelength 0.71073
_diffrn_reflns_av_R_equivalents 0.0695
_diffrn_reflns_av_unetI/netI 0.0796
_diffrn_reflns_Laue_measured_fraction_full 0.970
_diffrn_reflns_Laue_measured_fraction_max 0.965
_diffrn_reflns_limit_h_max 13
_diffrn_reflns_limit_h_min -13
_diffrn_reflns_limit_k_max 16
_diffrn_reflns_limit_k_min -16
_diffrn_reflns_limit_l_max 29
_diffrn_reflns_limit_l_min -29
_diffrn_reflns_number 32328
_diffrn_reflns_point_group_measured_fraction_full 0.970
_diffrn_reflns_point_group_measured_fraction_max 0.965
_diffrn_reflns_theta_full 25.242
_diffrn_reflns_theta_max 27.269
_diffrn_reflns_theta_min 2.728
_diffrn_source 'Rotating Anode'
_exptl_absorpt_coefficient_mu 0.458
_exptl_absorpt_correction_T_max 0.725
_exptl_absorpt_correction_T_min 0.948
_exptl_absorpt_correction_type DTABSCOR
_exptl_absorpt_process_details 0.980
_exptl_crystal_colour colourless
_exptl_crystal_density_diffrn 1.077
_exptl_crystal_description block
_exptl_crystal_F_000 1032
_exptl_crystal_size_max 0.118
_exptl_crystal_size_mid 0.098
_exptl_crystal_size_min 0.045
_platon_squeeze_details
;
R1 before squeeze ca. 16% with poor point atom model for solvent.
Platon squeeze recovers 89 electrons in total in one large void
plus ca. 6 much smaller ones. The largest void has ca. 68 el.
DEF has 56 el, so just one of these in the large void.
The smaller voids are really too small to accommodate DEF or MeOH.
One DEF added to UNIT and 65 parameters added to L.S.
;
_refine_diff_density_max 1.325
_refine_diff_density_min -0.902
_refine_diff_density_rms 0.117
_refine_ls_extinction_coef 0.009(2)
_refine_ls_extinction_expression Fc^*^=kFc[1+0.001xFc^2^\l^3^/sin(2\q)]^-1/4^
_refine_ls_extinction_method SHELXL
_refine_ls_goodness_of_fit_ref 1.061
_refine_ls_hydrogen_treatment constr
_refine_ls_matrix_type full
_refine_ls_number_parameters 747
_refine_ls_number_reflns 12975
_refine_ls_number_restraints 641
_refine_ls_restrained_S_all 1.047
_refine_ls_R_factor_all 0.1431
_refine_ls_R_factor_gt 0.1246
_refine_ls_shift/su_max 0.000
_refine_ls_shift/su_mean 0.000
_refine_ls_structure_factor_coef Fsqd
_refine_ls_weighting_details
;
 w=1/[\s^2^(Fo^2^)+(0.1706P)^2^+7.3299P]
 where P=(Fo^2^+2Fc^2^)/3
;
_refine_ls_weighting_scheme calc
_refine_ls_wR_factor_gt 0.3338
_refine_ls_wR_factor_ref 0.3485
_reflns_Friedel_coverage 0.000
_reflns_number_gt 10016
_reflns_number_total 12975
_reflns_threshold_expression 'I > 2\s(I)'
_cod_data_source_file cg4014703_si_002.cif
_cod_data_source_block 2
_cod_depositor_comments
;
The following automatic conversions were performed:

data name '_iucr_refine_instruction_details' was replaced with
'_iucr_refine_instructions_details' as specified in the replacement
file 'data/replacement-values/replacement_tags.lst'.

Automatic conversion script
Id: cif_correct_tags 9268 2022-04-12 08:56:07Z antanas 
;
_cod_database_code 4510023
_shelx_space_group_comment
;
The symmetry employed for this shelxl refinement is uniquely defined
by the following loop, which should always be used as a source of
symmetry information in preference to the above space-group names.
They are only intended as comments.
;
_shelx_estimated_absorpt_t_min 0.948
_shelx_estimated_absorpt_t_max 0.980
_shelxl_version_number 2012-9

loop_
_space_group_symop_operation_xyz
'x, y, z'
'-x, -y, -z'

loop_
_atom_site_label
_atom_site_type_symbol
_atom_site_fract_x
_atom_site_fract_y
_atom_site_fract_z
_atom_site_U_iso_or_equiv
_atom_site_adp_type
_atom_site_occupancy
_atom_site_site_symmetry_order
_atom_site_calc_flag
_atom_site_refinement_flags_posn
_atom_site_refinement_flags_adp
_atom_site_refinement_flags_occupancy
_atom_site_disorder_assembly
_atom_site_disorder_group
Zn1 Zn 0.40627(6) 0.41323(5) 0.50481(3) 0.0435(2) Uani 1 1 d . . . . .
O1 O 0.2758(4) 0.6600(4) 0.67069(18) 0.0583(11) Uani 1 1 d . . . . .
C1 C 0.2891(6) 0.6989(6) 0.7340(3) 0.0572(15) Uani 1 1 d . . . . .
C2 C 0.3541(6) 0.6409(5) 0.7683(3) 0.0546(14) Uani 1 1 d . . . . .
C3 C 0.3676(6) 0.6779(6) 0.8313(3) 0.0615(16) Uani 1 1 d . . . . .
H3 H 0.4151 0.6384 0.8556 0.074 Uiso 1 1 calc R U . . .
C4 C 0.3102(7) 0.7738(5) 0.8583(3) 0.0606(16) Uani 1 1 d . . . . .
C5 C 0.2413(7) 0.8298(6) 0.8214(3) 0.0637(17) Uani 1 1 d . . . . .
H5 H 0.2021 0.8938 0.8395 0.076 Uiso 1 1 calc R U . . .
C6 C 0.2275(7) 0.7954(5) 0.7588(3) 0.0587(15) Uani 1 1 d . . . . .
C7 C 0.3219(8) 0.8133(6) 0.9272(3) 0.0792(19) Uani 1 1 d D U . . .
C8 C 0.2773(18) 0.7255(12) 0.9580(8) 0.073(3) Uani 0.80(4) 1 d D U P A 1
H8A H 0.1865 0.7069 0.9456 0.110 Uiso 0.80(4) 1 calc R U P A 1
H8B H 0.2907 0.7527 1.0016 0.110 Uiso 0.80(4) 1 calc R U P A 1
H8C H 0.3266 0.6611 0.9463 0.110 Uiso 0.80(4) 1 calc R U P A 1
C9 C 0.4646(12) 0.8472(15) 0.9485(6) 0.096(4) Uani 0.80(4) 1 d D U P A 1
H9A H 0.4755 0.8724 0.9923 0.144 Uiso 0.80(4) 1 calc R U P A 1
H9B H 0.4908 0.9055 0.9303 0.144 Uiso 0.80(4) 1 calc R U P A 1
H9C H 0.5172 0.7851 0.9365 0.144 Uiso 0.80(4) 1 calc R U P A 1
C10 C 0.247(2) 0.9157(16) 0.9510(7) 0.117(5) Uani 0.80(4) 1 d D U P A 1
H10A H 0.1554 0.9003 0.9379 0.175 Uiso 0.80(4) 1 calc R U P A 1
H10B H 0.2773 0.9756 0.9351 0.175 Uiso 0.80(4) 1 calc R U P A 1
H10C H 0.2598 0.9354 0.9949 0.175 Uiso 0.80(4) 1 calc R U P A 1
C8X C 0.313(6) 0.710(3) 0.952(3) 0.065(9) Uani 0.20(4) 1 d D U P A 2
H8D H 0.3153 0.7308 0.9955 0.097 Uiso 0.20(4) 1 calc R U P A 2
H8E H 0.3847 0.6654 0.9404 0.097 Uiso 0.20(4) 1 calc R U P A 2
H8F H 0.2325 0.6697 0.9347 0.097 Uiso 0.20(4) 1 calc R U P A 2
C9X C 0.438(5) 0.885(5) 0.963(3) 0.102(12) Uani 0.20(4) 1 d D U P A 2
H9D H 0.4246 0.9061 1.0057 0.153 Uiso 0.20(4) 1 calc R U P A 2
H9E H 0.4477 0.9502 0.9477 0.153 Uiso 0.20(4) 1 calc R U P A 2
H9F H 0.5161 0.8446 0.9588 0.153 Uiso 0.20(4) 1 calc R U P A 2
C10X C 0.200(4) 0.875(5) 0.942(2) 0.091(10) Uani 0.20(4) 1 d D U P A 2
H10D H 0.2029 0.9022 0.9859 0.137 Uiso 0.20(4) 1 calc R U P A 2
H10E H 0.1244 0.8252 0.9282 0.137 Uiso 0.20(4) 1 calc R U P A 2
H10F H 0.1938 0.9350 0.9226 0.137 Uiso 0.20(4) 1 calc R U P A 2
C11 C 0.1438(8) 0.8562(6) 0.7195(3) 0.0714(19) Uani 1 1 d . . . . .
H11A H 0.1757 0.9325 0.7278 0.086 Uiso 1 1 calc R U . . .
H11B H 0.1501 0.8233 0.6766 0.086 Uiso 1 1 calc R U . . .
O2 O -0.0229(6) 0.6769(4) 0.6669(2) 0.0813(17) Uani 1 1 d . . . . .
H2 H -0.0344 0.6177 0.6763 0.122 Uiso 1 1 calc R U . . .
C12 C -0.0750(8) 0.7600(6) 0.7084(3) 0.070(2) Uani 1 1 d . . . . .
C13 C 0.0069(7) 0.8519(6) 0.7319(3) 0.0596(15) Uani 1 1 d . . . . .
C14 C -0.0409(7) 0.9391(5) 0.7711(3) 0.0647(17) Uani 1 1 d . . . . .
H14 H 0.0111 1.0037 0.7845 0.078 Uiso 1 1 calc R U . . .
C15 C -0.1634(8) 0.9359(7) 0.7917(4) 0.080(2) Uani 1 1 d D . . . .
C16 C -0.2362(8) 0.8392(7) 0.7656(5) 0.093(3) Uani 1 1 d . . . . .
H16 H -0.3196 0.8333 0.7773 0.112 Uiso 1 1 calc R U . . .
C17 C -0.1965(8) 0.7520(7) 0.7244(5) 0.085(3) Uani 1 1 d . . . . .
C18 C -0.2049(9) 1.0315(8) 0.8379(5) 0.110(3) Uani 1 1 d D U . . .
C19 C -0.3329(10) 1.0070(11) 0.8594(7) 0.118(4) Uani 0.888(18) 1 d D U P B 1
H19A H -0.3576 1.0709 0.8879 0.177 Uiso 0.888(18) 1 calc R U P B 1
H19B H -0.3249 0.9465 0.8789 0.177 Uiso 0.888(18) 1 calc R U P B 1
H19C H -0.3983 0.9881 0.8249 0.177 Uiso 0.888(18) 1 calc R U P B 1
C20 C -0.1017(13) 1.0598(14) 0.8944(6) 0.136(5) Uani 0.888(18) 1 d D U P B 1
H20A H -0.1291 1.1206 0.9242 0.204 Uiso 0.888(18) 1 calc R U P B 1
H20B H -0.0197 1.0793 0.8821 0.204 Uiso 0.888(18) 1 calc R U P B 1
H20C H -0.0923 0.9969 0.9121 0.204 Uiso 0.888(18) 1 calc R U P B 1
C21 C -0.2094(18) 1.1330(9) 0.8128(7) 0.138(5) Uani 0.888(18) 1 d D U P B 1
H21A H -0.2394 1.1929 0.8423 0.207 Uiso 0.888(18) 1 calc R U P B 1
H21B H -0.2678 1.1191 0.7757 0.207 Uiso 0.888(18) 1 calc R U P B 1
H21C H -0.1237 1.1521 0.8041 0.207 Uiso 0.888(18) 1 calc R U P B 1
C19X C -0.3490(18) 1.044(5) 0.830(3) 0.135(11) Uani 0.112(18) 1 d D U P B 2
H19D H -0.3756 1.0919 0.8657 0.202 Uiso 0.112(18) 1 calc R U P B 2
H19E H -0.3934 0.9731 0.8230 0.202 Uiso 0.112(18) 1 calc R U P B 2
H19F H -0.3706 1.0750 0.7949 0.202 Uiso 0.112(18) 1 calc R U P B 2
C20X C -0.170(9) 0.996(7) 0.898(2) 0.116(10) Uani 0.112(18) 1 d D U P B 2
H20D H -0.1893 1.0534 0.9321 0.174 Uiso 0.112(18) 1 calc R U P B 2
H20E H -0.0785 0.9826 0.9026 0.174 Uiso 0.112(18) 1 calc R U P B 2
H20F H -0.2196 0.9298 0.8979 0.174 Uiso 0.112(18) 1 calc R U P B 2
C21X C -0.129(6) 1.137(2) 0.842(4) 0.115(10) Uani 0.112(18) 1 d D U P B 2
H21D H -0.1536 1.1923 0.8758 0.173 Uiso 0.112(18) 1 calc R U P B 2
H21E H -0.1474 1.1609 0.8048 0.173 Uiso 0.112(18) 1 calc R U P B 2
H21F H -0.0377 1.1256 0.8486 0.173 Uiso 0.112(18) 1 calc R U P B 2
C22 C -0.2790(9) 0.6447(8) 0.7041(6) 0.123(5) Uani 1 1 d . . . . .
H22A H -0.3674 0.6575 0.7141 0.148 Uiso 1 1 calc R U . . .
H22B H -0.2816 0.6177 0.6601 0.148 Uiso 1 1 calc R U . . .
O3 O -0.1516(7) 0.4584(6) 0.6449(4) 0.133(4) Uani 1 1 d . . . . .
C23 C -0.1586(9) 0.4737(8) 0.7048(6) 0.114(4) Uani 1 1 d . . . . .
C24 C -0.2224(9) 0.5616(8) 0.7353(8) 0.135(6) Uani 1 1 d . . . . .
C25 C -0.2271(8) 0.5790(8) 0.7963(6) 0.107(4) Uani 1 1 d . . . . .
H25 H -0.2697 0.6396 0.8161 0.129 Uiso 1 1 calc R U . . .
C26 C -0.1697(9) 0.5085(9) 0.8311(7) 0.111(4) Uani 1 1 d . . . . .
C27 C -0.1035(8) 0.4206(7) 0.7979(6) 0.097(3) Uani 1 1 d . . . . .
H27 H -0.0624 0.3728 0.8190 0.117 Uiso 1 1 calc R U . . .
C28 C -0.0969(8) 0.4020(7) 0.7355(6) 0.102(4) Uani 1 1 d . . . . .
C29 C -0.1711(11) 0.5277(8) 0.8954(7) 0.126(4) Uani 1 1 d D U . . .
C30 C -0.090(4) 0.448(2) 0.9259(13) 0.138(9) Uani 0.56(4) 1 d D U P C 1
H30A H -0.0964 0.4666 0.9693 0.207 Uiso 0.56(4) 1 calc R U P C 1
H30B H -0.0010 0.4541 0.9184 0.207 Uiso 0.56(4) 1 calc R U P C 1
H30C H -0.1240 0.3737 0.9091 0.207 Uiso 0.56(4) 1 calc R U P C 1
C31 C -0.3158(18) 0.518(3) 0.9151(15) 0.151(8) Uani 0.56(4) 1 d D U P C 1
H31A H -0.3117 0.5314 0.9589 0.227 Uiso 0.56(4) 1 calc R U P C 1
H31B H -0.3535 0.4457 0.8970 0.227 Uiso 0.56(4) 1 calc R U P C 1
H31C H -0.3684 0.5718 0.9012 0.227 Uiso 0.56(4) 1 calc R U P C 1
C32 C -0.113(3) 0.6429(16) 0.9272(16) 0.129(8) Uani 0.56(4) 1 d D U P C 1
H32A H -0.1142 0.6541 0.9707 0.193 Uiso 0.56(4) 1 calc R U P C 1
H32B H -0.1626 0.6974 0.9128 0.193 Uiso 0.56(4) 1 calc R U P C 1
H32C H -0.0241 0.6492 0.9181 0.193 Uiso 0.56(4) 1 calc R U P C 1
C30X C -0.169(4) 0.428(2) 0.9242(16) 0.133(8) Uani 0.44(4) 1 d D U P C 2
H30D H -0.1692 0.4520 0.9677 0.200 Uiso 0.44(4) 1 calc R U P C 2
H30E H -0.0913 0.3884 0.9154 0.200 Uiso 0.44(4) 1 calc R U P C 2
H30F H -0.2440 0.3798 0.9075 0.200 Uiso 0.44(4) 1 calc R U P C 2
C31X C -0.309(2) 0.582(3) 0.9131(17) 0.136(10) Uani 0.44(4) 1 d D U P C 2
H31D H -0.3116 0.5961 0.9567 0.203 Uiso 0.44(4) 1 calc R U P C 2
H31E H -0.3803 0.5309 0.8932 0.203 Uiso 0.44(4) 1 calc R U P C 2
H31F H -0.3173 0.6492 0.8999 0.203 Uiso 0.44(4) 1 calc R U P C 2
C32X C -0.068(3) 0.614(3) 0.9308(19) 0.132(9) Uani 0.44(4) 1 d D U P C 2
H32D H -0.0736 0.6237 0.9739 0.199 Uiso 0.44(4) 1 calc R U P C 2
H32E H -0.0824 0.6826 0.9194 0.199 Uiso 0.44(4) 1 calc R U P C 2
H32F H 0.0168 0.5900 0.9214 0.199 Uiso 0.44(4) 1 calc R U P C 2
C33 C -0.0160(9) 0.3127(7) 0.7052(5) 0.105(4) Uani 1 1 d . . . . .
H33A H -0.0210 0.3101 0.6617 0.126 Uiso 1 1 calc R U . . .
H33B H -0.0495 0.2423 0.7101 0.126 Uiso 1 1 calc R U . . .
O4 O 0.1559(6) 0.4563(4) 0.6746(3) 0.0853(18) Uani 1 1 d . . . . .
H4 H 0.1395 0.4086 0.6426 0.128 Uiso 1 1 calc R U . . .
C34 C 0.2042(9) 0.4093(6) 0.7194(4) 0.079(2) Uani 1 1 d . . . . .
C35 C 0.1252(8) 0.3321(6) 0.7329(4) 0.082(3) Uani 1 1 d . . . . .
C36 C 0.1700(7) 0.2799(6) 0.7776(4) 0.084(3) Uani 1 1 d . . . . .
H36 H 0.1177 0.2244 0.7858 0.101 Uiso 1 1 calc R U . . .
C37 C 0.2909(8) 0.3074(6) 0.8109(4) 0.079(2) Uani 1 1 d . . . . .
C38 C 0.3636(7) 0.3850(6) 0.7977(4) 0.071(2) Uani 1 1 d . . . . .
H38 H 0.4438 0.4061 0.8206 0.086 Uiso 1 1 calc R U . . .
C39 C 0.3249(6) 0.4368(6) 0.7506(3) 0.0654(18) Uani 1 1 d . . . . .
C40 C 0.3305(9) 0.2493(7) 0.8620(4) 0.093(2) Uani 1 1 d D U . . .
C41 C 0.3347(12) 0.1241(7) 0.8326(6) 0.114(4) Uani 0.920(10) 1 d D U P D 1
H41A H 0.3592 0.0855 0.8639 0.170 Uiso 0.920(10) 1 calc R U P D 1
H41B H 0.3973 0.1129 0.8032 0.170 Uiso 0.920(10) 1 calc R U P D 1
H41C H 0.2502 0.0968 0.8125 0.170 Uiso 0.920(10) 1 calc R U P D 1
C42 C 0.4641(10) 0.2869(9) 0.8938(5) 0.106(3) Uani 0.920(10) 1 d D U P D 1
H42A H 0.4844 0.2485 0.9256 0.159 Uiso 0.920(10) 1 calc R U P D 1
H42B H 0.4661 0.3648 0.9114 0.159 Uiso 0.920(10) 1 calc R U P D 1
H42C H 0.5271 0.2716 0.8647 0.159 Uiso 0.920(10) 1 calc R U P D 1
C43 C 0.2302(13) 0.2706(13) 0.9083(6) 0.125(4) Uani 0.920(10) 1 d D U P D 1
H43A H 0.2539 0.2343 0.9407 0.187 Uiso 0.920(10) 1 calc R U P D 1
H43B H 0.1459 0.2424 0.8882 0.187 Uiso 0.920(10) 1 calc R U P D 1
H43C H 0.2276 0.3484 0.9250 0.187 Uiso 0.920(10) 1 calc R U P D 1
C41X C 0.208(6) 0.180(7) 0.868(5) 0.107(11) Uani 0.080(10) 1 d D U P D 2
H41D H 0.2322 0.1079 0.8716 0.161 Uiso 0.080(10) 1 calc R U P D 2
H41E H 0.1470 0.1732 0.8319 0.161 Uiso 0.080(10) 1 calc R U P D 2
H41F H 0.1675 0.2156 0.9033 0.161 Uiso 0.080(10) 1 calc R U P D 2
C42X C 0.447(6) 0.183(6) 0.869(5) 0.107(12) Uani 0.080(10) 1 d D U P D 2
H42D H 0.4228 0.1199 0.8843 0.160 Uiso 0.080(10) 1 calc R U P D 2
H42E H 0.5133 0.2272 0.8977 0.160 Uiso 0.080(10) 1 calc R U P D 2
H42F H 0.4802 0.1582 0.8303 0.160 Uiso 0.080(10) 1 calc R U P D 2
C43X C 0.343(10) 0.352(6) 0.917(4) 0.104(13) Uani 0.080(10) 1 d D U P D 2
H43D H 0.3457 0.3279 0.9547 0.156 Uiso 0.080(10) 1 calc R U P D 2
H43E H 0.2695 0.3964 0.9137 0.156 Uiso 0.080(10) 1 calc R U P D 2
H43F H 0.4217 0.3940 0.9167 0.156 Uiso 0.080(10) 1 calc R U P D 2
C44 C 0.4098(6) 0.5295(6) 0.7414(3) 0.0643(17) Uani 1 1 d . . . . .
H44A H 0.4154 0.5219 0.6979 0.077 Uiso 1 1 calc R U . . .
H44B H 0.4969 0.5262 0.7610 0.077 Uiso 1 1 calc R U . . .
C45 C 0.3708(7) 0.7075(6) 0.6432(3) 0.0623(16) Uani 1 1 d . . . . .
H45A H 0.4440 0.7357 0.6736 0.075 Uiso 1 1 calc R U . . .
H45B H 0.3349 0.7692 0.6288 0.075 Uiso 1 1 calc R U . . .
C46 C 0.4180(7) 0.6276(6) 0.5908(3) 0.0600(16) Uani 1 1 d . . . . .
O5 O 0.5027(5) 0.6656(4) 0.5664(2) 0.0670(12) Uani 1 1 d . . . . .
O6 O 0.3716(6) 0.5338(4) 0.5767(3) 0.0819(16) Uani 1 1 d . . . . .
C47 C -0.2382(14) 0.3736(9) 0.6049(7) 0.165(7) Uani 1 1 d . . . . .
H47A H -0.2796 0.3306 0.6292 0.198 Uiso 1 1 calc R U . . .
H47B H -0.1881 0.3245 0.5770 0.198 Uiso 1 1 calc R U . . .
C48 C -0.3403(8) 0.4226(6) 0.5691(4) 0.072(2) Uani 1 1 d . . . . .
O7 O -0.3106(5) 0.5048(4) 0.5518(3) 0.0750(15) Uani 1 1 d . . . . .
O8 O -0.4454(5) 0.3708(4) 0.5584(2) 0.0697(13) Uani 1 1 d . . . . .
N1 N 0.2677(6) 0.3013(6) 0.5057(3) 0.089(2) Uani 1 1 d D U . . .
C49 C 0.1751(13) 0.2772(13) 0.4586(7) 0.123(4) Uani 0.652(10) 1 d D U P E 1
H49 H 0.1764 0.3136 0.4270 0.147 Uiso 0.652(10) 1 calc R U P E 1
C50 C 0.0767(15) 0.1983(14) 0.4563(8) 0.133(4) Uani 0.652(10) 1 d D U P E 1
H50 H 0.0122 0.1796 0.4234 0.159 Uiso 0.652(10) 1 calc R U P E 1
C51 C 0.0795(15) 0.1475(15) 0.5069(7) 0.117(4) Uani 0.652(10) 1 d D U P E 1
C52 C 0.1758(14) 0.1766(13) 0.5558(7) 0.108(4) Uani 0.652(10) 1 d D U P E 1
H52 H 0.1771 0.1436 0.5889 0.130 Uiso 0.652(10) 1 calc R U P E 1
C53 C 0.2695(14) 0.2558(12) 0.5539(7) 0.098(4) Uani 0.652(10) 1 d D U P E 1
H53 H 0.3345 0.2777 0.5864 0.118 Uiso 0.652(10) 1 calc R U P E 1
C54 C -0.0217(17) 0.0591(15) 0.5058(9) 0.119(5) Uani 0.652(10) 1 d D U P E 1
H54 H -0.1075 0.0756 0.5119 0.143 Uiso 0.652(10) 1 calc R U P E 1
C49X C 0.1399(14) 0.3106(18) 0.4928(11) 0.106(5) Uani 0.348(10) 1 d D U P E 2
H49X H 0.1099 0.3796 0.4910 0.127 Uiso 0.348(10) 1 calc R U P E 2
C50X C 0.0499(19) 0.2223(19) 0.4821(12) 0.110(5) Uani 0.348(10) 1 d D U P E 2
H50X H -0.0391 0.2317 0.4756 0.132 Uiso 0.348(10) 1 calc R U P E 2
C51X C 0.100(2) 0.1166(19) 0.4814(16) 0.118(4) Uani 0.348(10) 1 d D U P E 2
C52X C 0.231(2) 0.1108(18) 0.5051(15) 0.114(4) Uani 0.348(10) 1 d D U P E 2
H52X H 0.2596 0.0491 0.5181 0.136 Uiso 0.348(10) 1 calc R U P E 2
C53X C 0.3140(19) 0.2016(14) 0.5082(14) 0.105(4) Uani 0.348(10) 1 d D U P E 2
H53X H 0.4036 0.1936 0.5121 0.126 Uiso 0.348(10) 1 calc R U P E 2
C54X C 0.010(3) 0.014(2) 0.4690(16) 0.116(6) Uani 0.348(10) 1 d D U P E 2
H54X H -0.0260 -0.0249 0.4306 0.140 Uiso 0.348(10) 1 calc R U P E 2

loop_
_atom_site_aniso_label
_atom_site_aniso_U_11
_atom_site_aniso_U_22
_atom_site_aniso_U_33
_atom_site_aniso_U_23
_atom_site_aniso_U_13
_atom_site_aniso_U_12
Zn1 0.0360(4) 0.0402(4) 0.0541(4) 0.0106(2) 0.0068(2) -0.0083(2)
O1 0.062(3) 0.068(3) 0.044(2) 0.0094(19) 0.0070(19) 0.010(2)
C1 0.051(3) 0.068(4) 0.050(3) 0.005(3) 0.012(3) 0.004(3)
C2 0.041(3) 0.064(4) 0.059(3) 0.014(3) 0.005(2) 0.009(3)
C3 0.053(4) 0.069(4) 0.060(4) 0.013(3) 0.002(3) 0.002(3)
C4 0.073(4) 0.050(3) 0.054(3) 0.007(3) -0.005(3) -0.001(3)
C5 0.074(4) 0.057(4) 0.057(4) 0.002(3) 0.014(3) 0.005(3)
C6 0.060(4) 0.059(4) 0.061(4) 0.017(3) 0.012(3) 0.011(3)
C7 0.095(5) 0.088(5) 0.054(4) 0.016(3) 0.007(3) 0.001(4)
C8 0.068(8) 0.094(6) 0.055(6) 0.008(5) 0.017(6) -0.008(5)
C9 0.120(6) 0.098(9) 0.048(6) -0.014(6) -0.004(5) -0.059(6)
C10 0.188(12) 0.090(7) 0.055(7) -0.015(6) 0.001(9) 0.023(9)
C8X 0.06(2) 0.081(14) 0.052(19) 0.007(13) 0.008(18) -0.008(13)
C9X 0.132(15) 0.09(2) 0.08(2) 0.010(19) 0.013(18) -0.036(15)
C10X 0.136(14) 0.08(2) 0.036(15) -0.026(17) 0.001(17) 0.026(15)
C11 0.076(5) 0.071(4) 0.071(4) 0.015(3) 0.024(4) 0.019(4)
O2 0.112(4) 0.056(3) 0.061(3) -0.002(2) -0.027(3) 0.015(3)
C12 0.077(5) 0.066(4) 0.064(4) 0.018(3) -0.022(3) 0.022(4)
C13 0.068(4) 0.061(4) 0.052(3) 0.014(3) 0.010(3) 0.011(3)
C14 0.072(4) 0.048(3) 0.078(4) 0.013(3) 0.029(4) 0.010(3)
C15 0.061(4) 0.071(5) 0.117(7) 0.026(4) 0.032(4) 0.014(4)
C16 0.054(4) 0.076(5) 0.165(10) 0.057(6) 0.018(5) 0.006(4)
C17 0.069(5) 0.064(4) 0.117(7) 0.026(4) -0.031(5) 0.010(4)
C18 0.110(6) 0.099(6) 0.139(7) 0.037(5) 0.064(5) 0.039(5)
C19 0.102(6) 0.126(9) 0.158(11) 0.079(8) 0.056(7) 0.051(6)
C20 0.122(8) 0.140(12) 0.134(8) -0.011(7) 0.060(6) 0.018(8)
C21 0.155(12) 0.091(7) 0.196(11) 0.048(7) 0.115(9) 0.051(7)
C19X 0.113(9) 0.12(2) 0.19(2) 0.05(2) 0.055(19) 0.044(15)
C20X 0.11(2) 0.12(2) 0.137(17) 0.042(16) 0.066(18) 0.03(2)
C21X 0.122(19) 0.091(16) 0.15(2) 0.029(16) 0.09(2) 0.046(15)
C22 0.073(6) 0.083(6) 0.199(12) 0.041(7) -0.072(7) -0.003(5)
O3 0.120(6) 0.087(4) 0.180(8) 0.057(5) -0.105(6) -0.027(4)
C23 0.068(5) 0.081(6) 0.188(12) 0.062(7) -0.075(7) -0.027(5)
C24 0.066(5) 0.070(5) 0.261(17) 0.074(8) -0.095(8) -0.018(4)
C25 0.061(5) 0.075(6) 0.171(11) 0.026(6) -0.054(6) -0.008(4)
C26 0.062(5) 0.097(7) 0.178(12) 0.062(7) -0.041(6) -0.010(5)
C27 0.064(5) 0.062(5) 0.159(10) 0.035(5) -0.044(6) -0.007(4)
C28 0.060(5) 0.067(5) 0.170(10) 0.042(6) -0.058(6) -0.012(4)
C29 0.084(6) 0.101(6) 0.172(10) 0.013(6) -0.041(6) 0.003(5)
C30 0.138(16) 0.114(12) 0.149(16) 0.019(12) -0.025(16) 0.023(14)
C31 0.093(8) 0.150(18) 0.199(18) 0.044(18) -0.037(10) -0.028(10)
C32 0.082(13) 0.105(9) 0.182(19) 0.015(12) -0.022(14) -0.006(9)
C30X 0.104(17) 0.108(12) 0.174(18) 0.020(12) -0.020(18) -0.002(11)
C31X 0.085(9) 0.111(18) 0.18(2) -0.005(18) -0.040(13) -0.001(11)
C32X 0.087(12) 0.124(15) 0.18(2) 0.040(16) -0.048(16) -0.015(12)
C33 0.098(7) 0.068(5) 0.135(8) 0.032(5) -0.076(6) -0.024(5)
O4 0.090(4) 0.072(3) 0.077(3) 0.003(3) -0.043(3) 0.010(3)
C34 0.093(6) 0.052(4) 0.079(5) 0.006(3) -0.033(4) 0.009(4)
C35 0.077(5) 0.054(4) 0.104(6) 0.018(4) -0.043(4) -0.006(3)
C36 0.065(4) 0.056(4) 0.124(7) 0.032(4) -0.053(5) -0.012(3)
C37 0.066(5) 0.066(4) 0.102(6) 0.027(4) -0.025(4) 0.005(4)
C38 0.052(4) 0.057(4) 0.097(5) 0.009(4) -0.017(4) 0.012(3)
C39 0.052(4) 0.066(4) 0.066(4) -0.001(3) -0.020(3) 0.017(3)
C40 0.084(5) 0.075(4) 0.117(6) 0.032(4) -0.032(4) 0.005(4)
C41 0.121(8) 0.068(4) 0.147(9) 0.044(5) -0.052(6) 0.007(5)
C42 0.099(5) 0.093(6) 0.118(8) 0.035(6) -0.053(5) 0.007(5)
C43 0.120(7) 0.150(10) 0.111(8) 0.056(7) -0.016(5) 0.014(8)
C41X 0.103(15) 0.09(2) 0.13(2) 0.05(2) -0.02(2) -0.003(14)
C42X 0.099(14) 0.09(2) 0.13(2) 0.03(2) -0.05(2) 0.015(13)
C43X 0.10(2) 0.094(18) 0.11(2) 0.025(14) -0.02(2) 0.009(15)
C44 0.049(3) 0.076(4) 0.064(4) 0.009(3) 0.000(3) 0.015(3)
C45 0.059(4) 0.073(4) 0.056(3) 0.011(3) 0.016(3) 0.019(3)
C46 0.065(4) 0.066(4) 0.046(3) 0.007(3) 0.006(3) 0.012(3)
O5 0.067(3) 0.069(3) 0.061(3) 0.000(2) 0.026(2) 0.002(2)
O6 0.084(4) 0.072(3) 0.086(4) -0.001(3) 0.040(3) -0.004(3)
C47 0.187(13) 0.088(7) 0.193(13) 0.049(8) -0.140(12) -0.029(8)
C48 0.072(5) 0.063(4) 0.078(5) 0.022(4) -0.022(4) 0.003(4)
O7 0.052(3) 0.074(3) 0.108(4) 0.049(3) -0.014(3) -0.013(2)
O8 0.073(3) 0.065(3) 0.069(3) 0.026(2) -0.021(2) -0.019(2)
N1 0.069(4) 0.100(4) 0.107(5) 0.059(4) -0.013(3) -0.037(3)
C49 0.097(8) 0.135(9) 0.147(9) 0.088(7) -0.047(6) -0.063(6)
C50 0.098(7) 0.151(9) 0.160(9) 0.086(7) -0.034(7) -0.070(6)
C51 0.085(6) 0.130(8) 0.150(9) 0.069(6) 0.001(6) -0.049(6)
C52 0.093(7) 0.118(8) 0.135(8) 0.079(6) 0.006(5) -0.042(6)
C53 0.092(7) 0.109(8) 0.107(7) 0.063(6) -0.009(6) -0.047(6)
C54 0.094(8) 0.122(10) 0.156(11) 0.058(8) 0.027(8) -0.045(7)
C49X 0.068(6) 0.119(7) 0.141(11) 0.071(10) -0.019(9) -0.043(6)
C50X 0.074(6) 0.124(8) 0.147(11) 0.075(9) -0.007(9) -0.048(6)
C51X 0.091(7) 0.121(7) 0.156(10) 0.072(8) -0.009(8) -0.047(6)
C52X 0.095(7) 0.109(7) 0.149(10) 0.069(9) -0.011(8) -0.041(6)
C53X 0.082(7) 0.105(7) 0.141(10) 0.063(9) -0.005(9) -0.033(5)
C54X 0.096(10) 0.123(9) 0.148(13) 0.080(11) -0.003(11) -0.051(9)

loop_
_atom_type_symbol
_atom_type_description
_atom_type_scat_dispersion_real
_atom_type_scat_dispersion_imag
_atom_type_scat_source
C C 0.0033 0.0016 'International Tables Vol C Tables 4.2.6.8 and 6.1.1.4'
H H 0.0000 0.0000 'International Tables Vol C Tables 4.2.6.8 and 6.1.1.4'
N N 0.0061 0.0033 'International Tables Vol C Tables 4.2.6.8 and 6.1.1.4'
O O 0.0106 0.0060 'International Tables Vol C Tables 4.2.6.8 and 6.1.1.4'
Zn Zn 0.2839 1.4301 'International Tables Vol C Tables 4.2.6.8 and 6.1.1.4'

loop_
_geom_angle_atom_site_label_1
_geom_angle_atom_site_label_2
_geom_angle_atom_site_label_3
_geom_angle
_geom_angle_site_symmetry_1
_geom_angle_site_symmetry_3
N1 Zn1 O5 100.7(3) . 2_666
N1 Zn1 O6 101.3(3) . .
O5 Zn1 O6 158.0(2) 2_666 .
N1 Zn1 O7 99.1(2) . 2_566
O5 Zn1 O7 88.3(2) 2_666 2_566
O6 Zn1 O7 89.5(3) . 2_566
N1 Zn1 O8 102.1(2) . 1_655
O5 Zn1 O8 86.2(2) 2_666 1_655
O6 Zn1 O8 88.0(2) . 1_655
O7 Zn1 O8 158.74(19) 2_566 1_655
N1 Zn1 Zn1 174.47(19) . 2_666
O5 Zn1 Zn1 79.21(15) 2_666 2_666
O6 Zn1 Zn1 79.02(16) . 2_666
O7 Zn1 Zn1 75.40(14) 2_566 2_666
O8 Zn1 Zn1 83.40(14) 1_655 2_666
C1 O1 C45 112.0(5) . .
C2 C1 O1 118.9(6) . .
C2 C1 C6 122.9(6) . .
O1 C1 C6 118.2(6) . .
C1 C2 C3 119.6(6) . .
C1 C2 C44 122.6(6) . .
C3 C2 C44 117.6(6) . .
C2 C3 C4 120.0(6) . .
C5 C4 C3 118.6(6) . .
C5 C4 C7 121.2(6) . .
C3 C4 C7 120.2(6) . .
C4 C5 C6 122.6(6) . .
C5 C6 C1 116.3(6) . .
C5 C6 C11 121.0(6) . .
C1 C6 C11 122.6(6) . .
C4 C7 C8 112.3(9) . .
C4 C7 C8X 106(3) . .
C4 C7 C10X 106.4(18) . .
C8X C7 C10X 106(2) . .
C4 C7 C9 107.3(8) . .
C8 C7 C9 110.0(9) . .
C4 C7 C10 114.9(8) . .
C8 C7 C10 106.7(9) . .
C9 C7 C10 105.3(10) . .
C4 C7 C9X 122(3) . .
C8X C7 C9X 108(2) . .
C10X C7 C9X 107.6(18) . .
C13 C11 C6 111.0(6) . .
C17 C12 C13 122.5(7) . .
C17 C12 O2 122.6(7) . .
C13 C12 O2 114.9(7) . .
C14 C13 C12 117.7(7) . .
C14 C13 C11 119.7(7) . .
C12 C13 C11 122.5(6) . .
C13 C14 C15 123.3(7) . .
C16 C15 C14 113.7(7) . .
C16 C15 C18 126.2(8) . .
C14 C15 C18 120.1(8) . .
C17 C16 C15 125.7(8) . .
C12 C17 C16 117.0(8) . .
C12 C17 C22 121.5(9) . .
C16 C17 C22 121.1(10) . .
C15 C18 C21X 114.0(14) . .
C15 C18 C19X 111.7(15) . .
C21X C18 C19X 112.4(16) . .
C15 C18 C19 111.9(9) . .
C15 C18 C21 110.5(8) . .
C19 C18 C21 111.2(9) . .
C15 C18 C20X 102(3) . .
C21X C18 C20X 107.2(17) . .
C19X C18 C20X 108.8(16) . .
C15 C18 C20 109.7(8) . .
C19 C18 C20 108.0(9) . .
C21 C18 C20 105.3(11) . .
C24 C22 C17 109.6(7) . .
C23 O3 C47 117.1(10) . .
O3 C23 C24 120.0(9) . .
O3 C23 C28 118.7(12) . .
C24 C23 C28 121.3(13) . .
C25 C24 C23 120.2(9) . .
C25 C24 C22 117.7(13) . .
C23 C24 C22 121.9(15) . .
C24 C25 C26 122.4(11) . .
C27 C26 C25 115.2(12) . .
C27 C26 C29 121.9(9) . .
C25 C26 C29 122.8(12) . .
C28 C27 C26 123.2(9) . .
C23 C28 C27 117.8(11) . .
C23 C28 C33 122.7(12) . .
C27 C28 C33 119.3(8) . .
C26 C29 C32X 113(2) . .
C26 C29 C32 110.8(17) . .
C26 C29 C30X 118.0(17) . .
C32X C29 C30X 109.3(18) . .
C26 C29 C30 114.8(15) . .
C32 C29 C30 104.9(15) . .
C26 C29 C31 112.5(14) . .
C32 C29 C31 107.8(15) . .
C30 C29 C31 105.5(15) . .
C26 C29 C31X 108.3(16) . .
C32X C29 C31X 104.1(15) . .
C30X C29 C31X 102.7(16) . .
C28 C33 C35 110.6(7) . .
O4 C34 C35 115.9(7) . .
O4 C34 C39 123.2(8) . .
C35 C34 C39 120.9(7) . .
C34 C35 C36 118.6(7) . .
C34 C35 C33 121.3(7) . .
C36 C35 C33 119.6(8) . .
C35 C36 C37 121.9(8) . .
C38 C37 C36 117.7(7) . .
C38 C37 C40 123.7(7) . .
C36 C37 C40 118.6(8) . .
C37 C38 C39 122.5(7) . .
C34 C39 C38 118.3(8) . .
C34 C39 C44 122.4(7) . .
C38 C39 C44 118.9(6) . .
C42X C40 C37 128(5) . .
C42 C40 C37 112.6(8) . .
C42 C40 C43 109.8(9) . .
C37 C40 C43 108.6(8) . .
C42X C40 C41X 108(2) . .
C37 C40 C41X 105(4) . .
C42 C40 C41 107.1(7) . .
C37 C40 C41 107.8(8) . .
C43 C40 C41 110.9(10) . .
C42X C40 C43X 107(2) . .
C37 C40 C43X 99(4) . .
C41X C40 C43X 107(3) . .
C39 C44 C2 110.5(5) . .
O1 C45 C46 112.5(6) . .
O6 C46 O5 126.5(6) . .
O6 C46 C45 119.1(6) . .
O5 C46 C45 114.4(6) . .
C46 O5 Zn1 127.3(5) . 2_666
C46 O6 Zn1 127.6(5) . .
O3 C47 C48 111.1(8) . .
O7 C48 O8 127.4(7) . .
O7 C48 C47 118.5(8) . .
O8 C48 C47 114.1(8) . .
C48 O7 Zn1 132.2(5) . 2_566
C48 O8 Zn1 121.4(5) . 1_455
C49 N1 C53 123.2(10) . .
C49X N1 C53X 119.6(14) . .
C49 N1 Zn1 118.1(7) . .
C53 N1 Zn1 118.8(6) . .
C49X N1 Zn1 125.8(10) . .
C53X N1 Zn1 113.3(9) . .
N1 C49 C50 120.6(12) . .
C49 C50 C51 116.6(12) . .
C52 C51 C50 121.2(11) . .
C52 C51 C54 120.0(12) . .
C50 C51 C54 118.8(12) . .
C53 C52 C51 118.0(11) . .
N1 C53 C52 120.4(11) . .
C51 C54 C54 117.2(19) . 2_556
N1 C49X C50X 123.1(17) . .
C49X C50X C51X 117.1(17) . .
C52X C51X C50X 118.5(17) . .
C52X C51X C54X 118.7(16) . .
C50X C51X C54X 121.5(16) . .
C53X C52X C51X 117.0(17) . .
N1 C53X C52X 121.5(17) . .
C51X C54X C54X 109(3) . 2_556

loop_
_geom_bond_atom_site_label_1
_geom_bond_atom_site_label_2
_geom_bond_distance
_geom_bond_site_symmetry_2
Zn1 N1 2.022(6) .
Zn1 O5 2.052(4) 2_666
Zn1 O6 2.053(5) .
Zn1 O7 2.055(5) 2_566
Zn1 O8 2.057(5) 1_655
Zn1 Zn1 2.991(2) 2_666
O1 C1 1.421(7) .
O1 C45 1.428(8) .
C1 C2 1.350(9) .
C1 C6 1.431(9) .
C2 C3 1.411(9) .
C2 C44 1.565(9) .
C3 C4 1.416(9) .
C4 C5 1.392(10) .
C4 C7 1.541(9) .
C5 C6 1.401(9) .
C6 C11 1.547(10) .
C7 C8 1.543(11) .
C7 C8X 1.547(16) .
C7 C10X 1.550(15) .
C7 C9 1.555(12) .
C7 C10 1.560(11) .
C7 C9X 1.561(18) .
C11 C13 1.499(10) .
O2 C12 1.415(9) .
C12 C17 1.375(13) .
C12 C13 1.407(11) .
C13 C14 1.399(9) .
C14 C15 1.421(10) .
C15 C16 1.413(12) .
C15 C18 1.526(12) .
C16 C17 1.388(13) .
C17 C22 1.554(12) .
C18 C21X 1.527(11) .
C18 C19X 1.529(11) .
C18 C19 1.530(9) .
C18 C21 1.534(9) .
C18 C20X 1.572(12) .
C18 C20 1.581(11) .
C22 C24 1.511(13) .
O3 C23 1.357(16) .
O3 C47 1.477(11) .
C23 C24 1.403(18) .
C23 C28 1.410(12) .
C24 C25 1.377(19) .
C25 C26 1.440(14) .
C26 C27 1.439(16) .
C26 C29 1.447(19) .
C27 C28 1.410(16) .
C28 C33 1.519(15) .
C29 C32X 1.553(17) .
C29 C32 1.564(16) .
C29 C30X 1.566(18) .
C29 C30 1.580(16) .
C29 C31 1.64(2) .
C29 C31X 1.67(2) .
C33 C35 1.551(10) .
O4 C34 1.370(9) .
C34 C35 1.382(13) .
C34 C39 1.394(10) .
C35 C36 1.401(11) .
C36 C37 1.415(9) .
C37 C38 1.344(12) .
C37 C40 1.557(12) .
C38 C39 1.425(11) .
C39 C44 1.531(11) .
C40 C42X 1.53(2) .
C40 C42 1.534(13) .
C40 C43 1.557(13) .
C40 C41X 1.58(2) .
C40 C41 1.586(11) .
C40 C43X 1.59(2) .
C45 C46 1.523(8) .
C46 O6 1.240(9) .
C46 O5 1.245(8) .
O5 Zn1 2.052(4) 2_666
C47 C48 1.524(11) .
C48 O7 1.246(9) .
C48 O8 1.251(9) .
O7 Zn1 2.055(5) 2_566
O8 Zn1 2.057(5) 1_455
N1 C49 1.361(12) .
N1 C53 1.364(11) .
N1 C49X 1.365(15) .
N1 C53X 1.383(15) .
C49 C50 1.415(14) .
C50 C51 1.455(15) .
C51 C52 1.416(15) .
C51 C54 1.527(16) .
C52 C53 1.407(13) .
C54 C54 1.55(4) 2_556
C49X C50X 1.415(16) .
C50X C51X 1.454(17) .
C51X C52X 1.443(17) .
C51X C54X 1.54(2) .
C52X C53X 1.421(17) .
C54X C54X 1.58(6) 2_556

loop_
_geom_hbond_atom_site_label_D
_geom_hbond_atom_site_label_H
_geom_hbond_atom_site_label_A
_geom_hbond_distance_DH
_geom_hbond_distance_HA
_geom_hbond_distance_DA
_geom_hbond_angle_DHA
O2 H2 O3 0.84 2.28 2.982(9) 141.0

loop_
_geom_torsion_atom_site_label_1
_geom_torsion_atom_site_label_2
_geom_torsion_atom_site_label_3
_geom_torsion_atom_site_label_4
_geom_torsion
_geom_torsion_site_symmetry_4
C45 O1 C1 C2 -95.7(7) .
C45 O1 C1 C6 87.3(7) .
O1 C1 C2 C3 -179.6(6) .
C6 C1 C2 C3 -2.7(10) .
O1 C1 C2 C44 -3.1(10) .
C6 C1 C2 C44 173.8(6) .
C1 C2 C3 C4 1.6(10) .
C44 C2 C3 C4 -175.0(6) .
C2 C3 C4 C5 -0.1(10) .
C2 C3 C4 C7 178.6(7) .
C3 C4 C5 C6 -0.6(11) .
C7 C4 C5 C6 -179.2(7) .
C4 C5 C6 C1 -0.3(11) .
C4 C5 C6 C11 176.4(7) .
C2 C1 C6 C5 2.0(10) .
O1 C1 C6 C5 178.9(6) .
C2 C1 C6 C11 -174.7(7) .
O1 C1 C6 C11 2.2(10) .
C5 C4 C7 C8 124.9(11) .
C3 C4 C7 C8 -53.8(12) .
C5 C4 C7 C8X 141(2) .
C3 C4 C7 C8X -38(3) .
C5 C4 C7 C10X 29(3) .
C3 C4 C7 C10X -150(3) .
C5 C4 C7 C9 -114.1(11) .
C3 C4 C7 C9 67.2(11) .
C5 C4 C7 C10 2.6(16) .
C3 C4 C7 C10 -176.0(13) .
C5 C4 C7 C9X -95(3) .
C3 C4 C7 C9X 86(3) .
C5 C6 C11 C13 -62.8(9) .
C1 C6 C11 C13 113.8(7) .
C17 C12 C13 C14 -2.6(10) .
O2 C12 C13 C14 177.1(6) .
C17 C12 C13 C11 173.4(7) .
O2 C12 C13 C11 -6.8(9) .
C6 C11 C13 C14 97.8(8) .
C6 C11 C13 C12 -78.1(8) .
C12 C13 C14 C15 5.1(11) .
C11 C13 C14 C15 -171.0(7) .
C13 C14 C15 C16 -4.3(12) .
C13 C14 C15 C18 175.6(8) .
C14 C15 C16 C17 1.1(14) .
C18 C15 C16 C17 -178.8(9) .
C13 C12 C17 C16 -0.3(12) .
O2 C12 C17 C16 179.9(7) .
C13 C12 C17 C22 -172.3(8) .
O2 C12 C17 C22 7.9(12) .
C15 C16 C17 C12 1.1(14) .
C15 C16 C17 C22 173.1(9) .
C16 C15 C18 C21X -160(4) .
C14 C15 C18 C21X 20(4) .
C16 C15 C18 C19X -32(4) .
C14 C15 C18 C19X 149(4) .
C16 C15 C18 C19 6.3(15) .
C14 C15 C18 C19 -173.6(9) .
C16 C15 C18 C21 -118.1(13) .
C14 C15 C18 C21 62.0(14) .
C16 C15 C18 C20X 85(4) .
C14 C15 C18 C20X -95(4) .
C16 C15 C18 C20 126.2(12) .
C14 C15 C18 C20 -53.7(12) .
C12 C17 C22 C24 68.6(15) .
C16 C17 C22 C24 -103.0(12) .
C47 O3 C23 C24 -102.8(10) .
C47 O3 C23 C28 79.5(11) .
O3 C23 C24 C25 -178.4(8) .
C28 C23 C24 C25 -0.7(13) .
O3 C23 C24 C22 -3.2(13) .
C28 C23 C24 C22 174.5(8) .
C17 C22 C24 C25 68.0(13) .
C17 C22 C24 C23 -107.3(11) .
C23 C24 C25 C26 -0.9(14) .
C22 C24 C25 C26 -176.3(8) .
C24 C25 C26 C27 1.9(13) .
C24 C25 C26 C29 178.3(10) .
C25 C26 C27 C28 -1.4(13) .
C29 C26 C27 C28 -177.8(9) .
O3 C23 C28 C27 178.9(8) .
C24 C23 C28 C27 1.2(12) .
O3 C23 C28 C33 3.9(12) .
C24 C23 C28 C33 -173.8(8) .
C26 C27 C28 C23 -0.1(13) .
C26 C27 C28 C33 175.1(8) .
C27 C26 C29 C32X 96.4(19) .
C25 C26 C29 C32X -80(2) .
C27 C26 C29 C32 120.8(15) .
C25 C26 C29 C32 -55.3(17) .
C27 C26 C29 C30X -33(2) .
C25 C26 C29 C30X 151(2) .
C27 C26 C29 C30 2(2) .
C25 C26 C29 C30 -173.8(18) .
C27 C26 C29 C31 -118.4(18) .
C25 C26 C29 C31 65.5(19) .
C27 C26 C29 C31X -148.7(17) .
C25 C26 C29 C31X 35.2(19) .
C23 C28 C33 C35 115.9(9) .
C27 C28 C33 C35 -59.0(12) .
O4 C34 C35 C36 178.9(8) .
C39 C34 C35 C36 -1.5(13) .
O4 C34 C35 C33 -8.6(13) .
C39 C34 C35 C33 171.0(8) .
C28 C33 C35 C34 -75.6(13) .
C28 C33 C35 C36 96.8(10) .
C34 C35 C36 C37 2.8(14) .
C33 C35 C36 C37 -169.8(9) .
C35 C36 C37 C38 -1.0(14) .
C35 C36 C37 C40 177.0(8) .
C36 C37 C38 C39 -2.1(13) .
C40 C37 C38 C39 180.0(7) .
O4 C34 C39 C38 178.1(7) .
C35 C34 C39 C38 -1.4(12) .
O4 C34 C39 C44 5.7(12) .
C35 C34 C39 C44 -173.8(7) .
C37 C38 C39 C34 3.4(11) .
C37 C38 C39 C44 176.0(7) .
C38 C37 C40 C42X -60(4) .
C36 C37 C40 C42X 122(4) .
C38 C37 C40 C42 -2.5(13) .
C36 C37 C40 C42 179.7(9) .
C38 C37 C40 C43 119.4(11) .
C36 C37 C40 C43 -58.5(12) .
C38 C37 C40 C41X 171(4) .
C36 C37 C40 C41X -7(4) .
C38 C37 C40 C41 -120.3(10) .
C36 C37 C40 C41 61.8(12) .
C38 C37 C40 C43X 60(4) .
C36 C37 C40 C43X -117(4) .
C34 C39 C44 C2 70.7(9) .
C38 C39 C44 C2 -101.6(7) .
C1 C2 C44 C39 -102.2(8) .
C3 C2 C44 C39 74.3(7) .
C1 O1 C45 C46 142.2(6) .
O1 C45 C46 O6 0.8(9) .
O1 C45 C46 O5 -178.8(6) .
O6 C46 O5 Zn1 0.0(11) 2_666
C45 C46 O5 Zn1 179.4(4) 2_666
O5 C46 O6 Zn1 -5.6(12) .
C45 C46 O6 Zn1 174.9(5) .
C23 O3 C47 C48 110.9(12) .
O3 C47 C48 O7 36.0(17) .
O3 C47 C48 O8 -146.8(11) .
O8 C48 O7 Zn1 -5.3(14) 2_566
C47 C48 O7 Zn1 171.5(9) 2_566
O7 C48 O8 Zn1 2.2(13) 1_455
C47 C48 O8 Zn1 -174.7(8) 1_455
C53 N1 C49 C50 -2.7(15) .
C49X N1 C49 C50 -67.6(17) .
C53X N1 C49 C50 53.3(14) .
Zn1 N1 C49 C50 179.0(8) .
N1 C49 C50 C51 1.2(14) .
C49 C50 C51 C52 0(3) .
C49 C50 C51 C54 -177.9(14) .
C50 C51 C52 C53 0(3) .
C54 C51 C52 C53 177.8(18) .
C49 N1 C53 C52 3(2) .
C49X N1 C53 C52 39(2) .
C53X N1 C53 C52 -79.8(18) .
Zn1 N1 C53 C52 -179.1(13) .
C51 C52 C53 N1 -1(3) .
C52 C51 C54 C54 -72(3) 2_556
C50 C51 C54 C54 106(3) 2_556
C49 N1 C49X C50X 74.4(16) .
C53 N1 C49X C50X -54.9(13) .
C53X N1 C49X C50X 0.5(18) .
Zn1 N1 C49X C50X 166.5(9) .
N1 C49X C50X C51X -3.9(18) .
C49X C50X C51X C52X 14(4) .
C49X C50X C51X C54X -179(2) .
C50X C51X C52X C53X -21(4) .
C54X C51X C52X C53X 172(3) .
C49 N1 C53X C52X -47(3) .
C53 N1 C53X C52X 75(3) .
C49X N1 C53X C52X -8(3) .
Zn1 N1 C53X C52X -176(2) .
C51X C52X C53X N1 18(4) .
C52X C51X C54X C54X 66(4) 2_556
C50X C51X C54X C54X -100(4) 2_556

loop_
_platon_squeeze_void_nr
_platon_squeeze_void_average_x
_platon_squeeze_void_average_y
_platon_squeeze_void_average_z
_platon_squeeze_void_volume
_platon_squeeze_void_count_electrons
_platon_squeeze_void_content
1 0.021 0.250 0.167 7 1 ' '
2 0.093 0.566 0.553 22 5 ' '
3 0.496 0.000 0.500 477 68 ' '
4 0.087 0.599 0.813 22 3 ' '
5 0.101 0.126 0.003 13 1 ' '
6 0.907 0.434 0.447 22 5 ' '
7 0.905 0.412 0.188 20 2 ' '
8 0.898 0.874 -0.003 13 1 ' '
9 0.967 0.766 0.837 5 1 ' '
